data_7135828
loop_
_publ_author_name
'Lv, Jiayang'
'Xu, Zanjie'
'Deng, Zhengguo'
'Chen, Xinyu'
'Zheng, Changdi'
'Song, Dingguo'
'Ling, Fei'
'Zhong, Weihui'

_publ_section_title
;
 Silver-catalyzed asymmetric [3+2] cycloaddition via dynamic kinetic
 resolution: access to chiral oxazolines bearing C--N axial chirality
;
_journal_name_full 'Chemical Communications'
_journal_paper_doi 10.1039/D6CC02321E
_journal_year 2026
_chemical_absolute_configuration ad
_chemical_formula_moiety 'C25 H30 N5 O3'
_chemical_formula_sum 'C25 H30 N5 O3'
_chemical_formula_weight 448.54
_space_group_crystal_system orthorhombic
_space_group_IT_number 19
_space_group_name_Hall 'P 2ac 2ab'
_space_group_name_H-M_alt 'P 21 21 21'
_atom_sites_solution_hydrogens geom
_atom_sites_solution_primary dual
_audit_creation_date 2026-03-17
_audit_creation_method
;
Olex2 1.5
(compiled 2025.07.13 svn.rb7424aed for OlexSys, GUI svn.r7314)
;
_audit_update_record
;
2026-03-17 deposited with the CCDC.	2026-05-20 downloaded from the CCDC.
;
_cell_angle_alpha 90
_cell_angle_beta 90
_cell_angle_gamma 90
_cell_formula_units_Z 4
_cell_length_a 7.9667(7)
_cell_length_b 15.6585(13)
_cell_length_c 18.3346(15)
_cell_measurement_reflns_used 9693
_cell_measurement_temperature 170.00
_cell_measurement_theta_max 60.481
_cell_measurement_theta_min 4.196
_cell_volume 2287.2(3)
_computing_cell_refinement 'SAINT V8.40B (?, 2016)'
_computing_data_collection 'Bruker Instrument Service vV6.2.14'
_computing_data_reduction 'SAINT V8.40B (?, 2016)'
_computing_molecular_graphics 'Olex2 1.5 (Dolomanov et al., 2009)'
_computing_publication_material 'Olex2 1.5 (Dolomanov et al., 2009)'
_computing_structure_refinement 'SHELXL 2018/3 (Sheldrick, 2015)'
_computing_structure_solution 'SHELXT 2018/2 (Sheldrick, 2018)'
_diffrn_ambient_environment N~2~
_diffrn_ambient_temperature 170.00
_diffrn_detector CPAD
_diffrn_detector_area_resol_mean 7.41
_diffrn_detector_type 'Bruker PHOTON III M28'
_diffrn_measured_fraction_theta_full 0.998
_diffrn_measured_fraction_theta_max 0.998
_diffrn_measurement_device 'three-circle diffractometer'
_diffrn_measurement_device_type 'ZJU Bruker D8 VENTURE Metaljet PHOTON III'
_diffrn_measurement_method '\w and \f scans'
_diffrn_measurement_specimen_support 'MiTeGen micromount'
_diffrn_radiation_monochromator 'mirror optics'
_diffrn_radiation_probe x-ray
_diffrn_radiation_type GaK\a
_diffrn_radiation_wavelength 1.34139
_diffrn_reflns_av_R_equivalents 0.0509
_diffrn_reflns_av_unetI/netI 0.0230
_diffrn_reflns_Laue_measured_fraction_full 0.998
_diffrn_reflns_Laue_measured_fraction_max 0.998
_diffrn_reflns_limit_h_max 10
_diffrn_reflns_limit_h_min -10
_diffrn_reflns_limit_k_max 20
_diffrn_reflns_limit_k_min -20
_diffrn_reflns_limit_l_max 23
_diffrn_reflns_limit_l_min -23
_diffrn_reflns_number 70110
_diffrn_reflns_point_group_measured_fraction_full 0.998
_diffrn_reflns_point_group_measured_fraction_max 0.998
_diffrn_reflns_theta_full 53.594
_diffrn_reflns_theta_max 60.664
_diffrn_reflns_theta_min 3.229
_diffrn_source 'liquid Metal X-ray source'
_diffrn_source_current 3.57
_diffrn_source_power 0.24957869999999996
_diffrn_source_type 'Bruker Excillum Metaljet D2+'
_diffrn_source_voltage 69.91
_exptl_absorpt_coefficient_mu 0.469
_exptl_absorpt_correction_T_max 0.7519
_exptl_absorpt_correction_T_min 0.6860
_exptl_absorpt_correction_type multi-scan
_exptl_absorpt_process_details
;
SADABS-2016/2 (Bruker,2016/2) was used for absorption correction.
wR2(int) was 0.1763 before and 0.1055 after correction.
The Ratio of minimum to maximum transmission is 0.9124.
The \l/2 correction factor is Not present.
;
_exptl_crystal_colour colourless
_exptl_crystal_colour_primary colourless
_exptl_crystal_density_diffrn 1.303
_exptl_crystal_description plate
_exptl_crystal_F_000 956
_exptl_crystal_size_max 0.29
_exptl_crystal_size_mid 0.18
_exptl_crystal_size_min 0.06
_refine_diff_density_max 0.511
_refine_diff_density_min -0.215
_refine_diff_density_rms 0.047
_refine_ls_abs_structure_details
;
 Flack x determined using 2101 quotients [(I+)-(I-)]/[(I+)+(I-)]
 (Parsons, Flack and Wagner, Acta Cryst. B69 (2013) 249-259).
;
_refine_ls_abs_structure_Flack 0.08(6)
_refine_ls_extinction_method none
_refine_ls_goodness_of_fit_ref 1.056
_refine_ls_hydrogen_treatment constr
_refine_ls_matrix_type full
_refine_ls_number_parameters 302
_refine_ls_number_reflns 5247
_refine_ls_number_restraints 0
_refine_ls_restrained_S_all 1.056
_refine_ls_R_factor_all 0.0360
_refine_ls_R_factor_gt 0.0338
_refine_ls_shift/su_max 0.000
_refine_ls_shift/su_mean 0.000
_refine_ls_structure_factor_coef Fsqd
_refine_ls_weighting_details 'w=1/[\s^2^(Fo^2^)+(0.0523P)^2^+0.4104P] where P=(Fo^2^+2Fc^2^)/3'
_refine_ls_weighting_scheme calc
_refine_ls_wR_factor_gt 0.0873
_refine_ls_wR_factor_ref 0.0891
_reflns_Friedel_coverage 0.761
_reflns_Friedel_fraction_full 0.999
_reflns_Friedel_fraction_max 0.997
_reflns_number_gt 4984
_reflns_number_total 5247
_reflns_threshold_expression 'I > 2\s(I)'
_cod_data_source_file d6cc02321e2.cif
_cod_data_source_block 260316_con_paiqin_ljy
_cod_database_code 7135828
_shelx_shelxl_version_number 2018/3
_shelx_space_group_comment
;
The symmetry employed for this shelxl refinement is uniquely defined
by the following loop, which should always be used as a source of
symmetry information in preference to the above space-group names.
They are only intended as comments.
;
_shelx_estimated_absorpt_t_max 0.972
_shelx_estimated_absorpt_t_min 0.876
_olex2_refinement_description
;
1. Fixed Uiso
 At 1.2 times of:
  All C(H) groups, All C(H,H) groups
 At 1.5 times of:
  All C(H,H,H) groups, All O(H) groups
2.a Ternary CH refined with riding coordinates:
 C17(H17), C18(H18)
2.b Secondary CH2 refined with riding coordinates:
 C21(H21A,H21B), C22(H22A,H22B), C23(H23A,H23B), C24(H24A,H24B)
2.c Aromatic/amide H refined with riding coordinates:
 C4(H4), C5(H5), C6(H6), C7(H7), C10(H10), C13(H13), C14(H14), C15(H15),
 C16(H16), C19(H19)
2.d Idealised Me refined as rotating group:
 C1(H1A,H1B,H1C), C2(H2A,H2B,H2C), C25(H25A,H25B,H25C)
2.e Idealised tetrahedral OH refined as rotating group:
 O1(H1)
;
_olex2_diffrn_ambient_temperature_device 'Oxford Cryostream 800'
_olex2_submission_special_instructions 'No special instructions were received'

loop_
_space_group_symop_operation_xyz
'x, y, z'
'-x+1/2, -y, z+1/2'
'-x, y+1/2, -z+1/2'
'x+1/2, -y+1/2, -z'

loop_
_atom_site_label
_atom_site_type_symbol
_atom_site_fract_x
_atom_site_fract_y
_atom_site_fract_z
_atom_site_U_iso_or_equiv
_atom_site_adp_type
_atom_site_occupancy
_atom_site_site_symmetry_order
_atom_site_calc_flag
_atom_site_refinement_flags_posn
_atom_site_refinement_flags_adp
_atom_site_refinement_flags_occupancy
_atom_site_disorder_assembly
_atom_site_disorder_group
O1 O 0.37416(18) 0.26363(8) 0.49436(6) 0.0256(3) Uani 1 1 d . . . . .
H1 H 0.382895 0.297597 0.529621 0.038 Uiso 1 1 calc R U . . .
O2 O 0.0391(2) 0.51841(9) 0.47418(9) 0.0389(4) Uani 1 1 d . . . . .
O3 O 0.37592(17) 0.42312(8) 0.55728(7) 0.0261(3) Uani 1 1 d . . . . .
N1 N 0.66466(18) 0.29846(10) 0.30921(8) 0.0251(3) Uani 1 1 d . . . . .
N2 N 0.30199(18) 0.27394(9) 0.29685(7) 0.0199(3) Uani 1 1 d . . . . .
N3 N 0.10916(18) 0.37841(9) 0.46706(8) 0.0226(3) Uani 1 1 d . . . . .
N4 N 0.4767(2) 0.51178(11) 0.47022(8) 0.0276(3) Uani 1 1 d . . . . .
N5 N 0.5227(2) 0.69103(10) 0.45910(9) 0.0288(3) Uani 1 1 d . . . . .
C1 C 0.8353(3) 0.32675(16) 0.32366(14) 0.0407(5) Uani 1 1 d . . . . .
H1A H 0.900035 0.326016 0.278203 0.061 Uiso 1 1 calc R U . . .
H1B H 0.887838 0.288360 0.359174 0.061 Uiso 1 1 calc R U . . .
H1C H 0.833105 0.384929 0.343328 0.061 Uiso 1 1 calc R U . . .
C2 C 0.6590(3) 0.20658(13) 0.29509(12) 0.0349(5) Uani 1 1 d . . . . .
H2A H 0.544257 0.189925 0.282130 0.052 Uiso 1 1 calc R U . . .
H2B H 0.694113 0.175579 0.338950 0.052 Uiso 1 1 calc R U . . .
H2C H 0.734911 0.192666 0.254740 0.052 Uiso 1 1 calc R U . . .
C3 C 0.5648(2) 0.35272(11) 0.26623(9) 0.0223(3) Uani 1 1 d . . . . .
C4 C 0.6334(2) 0.42344(12) 0.22969(11) 0.0295(4) Uani 1 1 d . . . . .
H4 H 0.750700 0.433545 0.233007 0.035 Uiso 1 1 calc R U . . .
C5 C 0.5358(3) 0.47884(13) 0.18906(12) 0.0336(4) Uani 1 1 d . . . . .
H5 H 0.587165 0.525535 0.164658 0.040 Uiso 1 1 calc R U . . .
C6 C 0.3640(3) 0.46704(12) 0.18351(11) 0.0311(4) Uani 1 1 d . . . . .
H6 H 0.297019 0.504442 0.154936 0.037 Uiso 1 1 calc R U . . .
C7 C 0.2926(2) 0.39919(11) 0.22079(10) 0.0257(4) Uani 1 1 d . . . . .
H7 H 0.174609 0.390845 0.218054 0.031 Uiso 1 1 calc R U . . .
C8 C 0.3885(2) 0.34306(11) 0.26204(9) 0.0204(3) Uani 1 1 d . . . . .
C9 C 0.2915(2) 0.25483(10) 0.37090(9) 0.0191(3) Uani 1 1 d . . . . .
C10 C 0.1981(2) 0.18265(11) 0.38046(9) 0.0207(3) Uani 1 1 d . . . . .
H10 H 0.172621 0.156115 0.425728 0.025 Uiso 1 1 calc R U . . .
C11 C 0.1452(2) 0.15412(10) 0.30970(9) 0.0196(3) Uani 1 1 d . . . . .
C12 C 0.2123(2) 0.21205(11) 0.25871(9) 0.0202(3) Uani 1 1 d . . . . .
C13 C 0.1896(2) 0.20251(12) 0.18345(9) 0.0244(3) Uani 1 1 d . . . . .
H13 H 0.237990 0.241407 0.149705 0.029 Uiso 1 1 calc R U . . .
C14 C 0.0938(2) 0.13419(12) 0.16031(10) 0.0267(4) Uani 1 1 d . . . . .
H14 H 0.075861 0.125907 0.109581 0.032 Uiso 1 1 calc R U . . .
C15 C 0.0223(2) 0.07665(12) 0.21030(10) 0.0257(4) Uani 1 1 d . . . . .
H15 H -0.044357 0.030722 0.192776 0.031 Uiso 1 1 calc R U . . .
C16 C 0.0473(2) 0.08574(11) 0.28438(10) 0.0225(3) Uani 1 1 d . . . . .
H16 H -0.001048 0.046335 0.317721 0.027 Uiso 1 1 calc R U . . .
C17 C 0.3709(2) 0.31080(10) 0.42760(9) 0.0203(3) Uani 1 1 d . . . . .
H17 H 0.488905 0.323706 0.412562 0.024 Uiso 1 1 calc R U . . .
C18 C 0.2754(2) 0.39564(10) 0.43799(9) 0.0199(3) Uani 1 1 d . . . . .
H18 H 0.266730 0.426824 0.390536 0.024 Uiso 1 1 calc R U . . .
C19 C 0.0062(2) 0.44340(12) 0.48391(10) 0.0283(4) Uani 1 1 d . . . . .
H19 H -0.099552 0.429867 0.504856 0.034 Uiso 1 1 calc R U . . .
C20 C 0.3774(2) 0.44808(11) 0.49297(9) 0.0204(3) Uani 1 1 d . . . . .
C21 C 0.5785(3) 0.55883(13) 0.52387(11) 0.0316(4) Uani 1 1 d . . . . .
H21A H 0.697469 0.559507 0.508261 0.038 Uiso 1 1 calc R U . . .
H21B H 0.571850 0.530290 0.571966 0.038 Uiso 1 1 calc R U . . .
C22 C 0.5132(2) 0.64945(13) 0.52986(10) 0.0292(4) Uani 1 1 d . . . . .
H22A H 0.395329 0.648707 0.546982 0.035 Uiso 1 1 calc R U . . .
H22B H 0.580984 0.681650 0.565797 0.035 Uiso 1 1 calc R U . . .
C23 C 0.4188(3) 0.64544(13) 0.40650(11) 0.0344(4) Uani 1 1 d . . . . .
H23A H 0.425287 0.674319 0.358543 0.041 Uiso 1 1 calc R U . . .
H23B H 0.300305 0.646431 0.422770 0.041 Uiso 1 1 calc R U . . .
C24 C 0.4770(3) 0.55365(13) 0.39881(10) 0.0348(5) Uani 1 1 d . . . . .
H24A H 0.401338 0.522633 0.365146 0.042 Uiso 1 1 calc R U . . .
H24B H 0.591650 0.552393 0.378026 0.042 Uiso 1 1 calc R U . . .
C25 C 0.4729(3) 0.78077(14) 0.46382(14) 0.0409(5) Uani 1 1 d . . . . .
H25A H 0.553101 0.811765 0.494534 0.061 Uiso 1 1 calc R U . . .
H25B H 0.360516 0.784820 0.485230 0.061 Uiso 1 1 calc R U . . .
H25C H 0.471911 0.805868 0.414855 0.061 Uiso 1 1 calc R U . . .

loop_
_atom_site_aniso_label
_atom_site_aniso_U_11
_atom_site_aniso_U_22
_atom_site_aniso_U_33
_atom_site_aniso_U_23
_atom_site_aniso_U_13
_atom_site_aniso_U_12
O1 0.0356(7) 0.0212(6) 0.0199(6) -0.0006(5) -0.0059(5) 0.0042(5)
O2 0.0445(8) 0.0234(7) 0.0487(9) 0.0037(6) 0.0041(7) 0.0094(6)
O3 0.0334(7) 0.0246(6) 0.0203(6) 0.0012(5) -0.0044(5) -0.0010(5)
N1 0.0196(7) 0.0288(8) 0.0269(7) 0.0024(6) -0.0026(6) 0.0020(6)
N2 0.0205(6) 0.0209(7) 0.0183(7) 0.0000(5) -0.0003(5) -0.0032(6)
N3 0.0196(7) 0.0207(7) 0.0275(7) -0.0004(5) -0.0002(6) 0.0012(6)
N4 0.0328(8) 0.0265(7) 0.0234(7) -0.0016(6) -0.0006(6) -0.0095(7)
N5 0.0307(8) 0.0253(8) 0.0303(8) -0.0036(6) 0.0023(6) -0.0035(7)
C1 0.0232(9) 0.0511(13) 0.0478(13) 0.0100(10) -0.0106(9) -0.0016(9)
C2 0.0351(10) 0.0306(10) 0.0390(11) -0.0024(8) -0.0062(8) 0.0122(9)
C3 0.0218(8) 0.0236(8) 0.0216(8) 0.0009(6) -0.0007(6) 0.0004(7)
C4 0.0236(8) 0.0313(9) 0.0337(9) 0.0044(8) 0.0010(7) -0.0068(8)
C5 0.0348(10) 0.0285(9) 0.0375(10) 0.0102(8) 0.0012(8) -0.0078(8)
C6 0.0323(10) 0.0264(9) 0.0347(10) 0.0094(7) -0.0020(8) 0.0026(8)
C7 0.0218(8) 0.0273(8) 0.0279(9) 0.0029(7) -0.0024(7) 0.0013(7)
C8 0.0219(8) 0.0198(7) 0.0196(8) 0.0003(6) 0.0004(6) -0.0002(6)
C9 0.0192(7) 0.0199(7) 0.0183(7) -0.0009(6) 0.0006(6) 0.0025(6)
C10 0.0216(8) 0.0214(7) 0.0191(7) 0.0005(6) 0.0011(6) 0.0006(6)
C11 0.0181(7) 0.0197(7) 0.0211(8) -0.0003(6) 0.0015(6) 0.0025(6)
C12 0.0183(7) 0.0220(8) 0.0203(8) -0.0020(6) -0.0005(6) 0.0003(6)
C13 0.0250(8) 0.0289(9) 0.0194(8) 0.0003(7) 0.0007(6) -0.0018(7)
C14 0.0294(9) 0.0299(9) 0.0206(8) -0.0045(7) -0.0020(7) 0.0004(8)
C15 0.0241(8) 0.0250(8) 0.0281(9) -0.0052(7) -0.0020(7) -0.0010(7)
C16 0.0207(8) 0.0210(8) 0.0257(8) -0.0022(6) 0.0013(6) -0.0008(7)
C17 0.0209(8) 0.0215(8) 0.0186(7) -0.0010(6) -0.0014(6) 0.0005(7)
C18 0.0215(8) 0.0188(7) 0.0193(8) 0.0006(6) -0.0010(6) -0.0004(6)
C19 0.0263(9) 0.0281(9) 0.0307(9) 0.0002(7) -0.0003(7) 0.0056(7)
C20 0.0212(8) 0.0179(7) 0.0221(8) -0.0015(6) 0.0000(6) 0.0012(6)
C21 0.0315(10) 0.0299(10) 0.0334(10) -0.0012(8) -0.0069(8) -0.0103(8)
C22 0.0304(9) 0.0321(10) 0.0252(9) -0.0069(7) 0.0016(7) -0.0065(8)
C23 0.0431(11) 0.0341(10) 0.0262(9) 0.0036(7) -0.0056(8) -0.0105(9)
C24 0.0496(12) 0.0317(10) 0.0230(9) -0.0017(7) 0.0064(8) -0.0177(9)
C25 0.0402(11) 0.0295(10) 0.0530(13) -0.0046(9) 0.0012(10) 0.0014(9)

loop_
_atom_type_symbol
_atom_type_description
_atom_type_scat_dispersion_real
_atom_type_scat_dispersion_imag
_atom_type_scat_source
C C 0.0137 0.0067 'International Tables Vol C Tables 4.2.6.8 and 6.1.1.4'
H H 0.0000 0.0000 'International Tables Vol C Tables 4.2.6.8 and 6.1.1.4'
N N 0.0241 0.0134 'International Tables Vol C Tables 4.2.6.8 and 6.1.1.4'
O O 0.0389 0.0241 'International Tables Vol C Tables 4.2.6.8 and 6.1.1.4'

loop_
_geom_angle_atom_site_label_1
_geom_angle_atom_site_label_2
_geom_angle_atom_site_label_3
_geom_angle
_geom_angle_site_symmetry_1
_geom_angle_site_symmetry_3
_geom_angle_publ_flag
C17 O1 H1 109.5 . . ?
C1 N1 C2 111.14(17) . . ?
C3 N1 C1 116.55(16) . . ?
C3 N1 C2 118.56(15) . . ?
C9 N2 C8 128.70(14) . . ?
C12 N2 C8 123.28(13) . . ?
C12 N2 C9 108.02(13) . . ?
C19 N3 C18 120.02(15) . . ?
C20 N4 C21 119.32(15) . . ?
C20 N4 C24 127.80(16) . . ?
C24 N4 C21 111.86(15) . . ?
C22 N5 C23 109.99(15) . . ?
C22 N5 C25 111.31(16) . . ?
C23 N5 C25 110.85(17) . . ?
N1 C1 H1A 109.5 . . ?
N1 C1 H1B 109.5 . . ?
N1 C1 H1C 109.5 . . ?
H1A C1 H1B 109.5 . . ?
H1A C1 H1C 109.5 . . ?
H1B C1 H1C 109.5 . . ?
N1 C2 H2A 109.5 . . ?
N1 C2 H2B 109.5 . . ?
N1 C2 H2C 109.5 . . ?
H2A C2 H2B 109.5 . . ?
H2A C2 H2C 109.5 . . ?
H2B C2 H2C 109.5 . . ?
N1 C3 C8 121.85(16) . . ?
C4 C3 N1 121.60(16) . . ?
C4 C3 C8 116.37(16) . . ?
C3 C4 H4 118.9 . . ?
C5 C4 C3 122.20(17) . . ?
C5 C4 H4 118.9 . . ?
C4 C5 H5 119.6 . . ?
C4 C5 C6 120.77(18) . . ?
C6 C5 H5 119.6 . . ?
C5 C6 H6 120.9 . . ?
C5 C6 C7 118.18(18) . . ?
C7 C6 H6 120.9 . . ?
C6 C7 H7 119.1 . . ?
C6 C7 C8 121.86(17) . . ?
C8 C7 H7 119.1 . . ?
C3 C8 N2 122.26(16) . . ?
C7 C8 N2 117.14(15) . . ?
C7 C8 C3 120.55(16) . . ?
N2 C9 C17 121.66(15) . . ?
C10 C9 N2 109.63(14) . . ?
C10 C9 C17 128.69(15) . . ?
C9 C10 H10 126.2 . . ?
C9 C10 C11 107.55(15) . . ?
C11 C10 H10 126.2 . . ?
C12 C11 C10 106.76(14) . . ?
C16 C11 C10 134.37(16) . . ?
C16 C11 C12 118.86(15) . . ?
N2 C12 C11 108.03(14) . . ?
N2 C12 C13 129.48(16) . . ?
C13 C12 C11 122.47(16) . . ?
C12 C13 H13 121.4 . . ?
C14 C13 C12 117.19(17) . . ?
C14 C13 H13 121.4 . . ?
C13 C14 H14 119.3 . . ?
C13 C14 C15 121.35(16) . . ?
C15 C14 H14 119.3 . . ?
C14 C15 H15 119.4 . . ?
C16 C15 C14 121.14(17) . . ?
C16 C15 H15 119.4 . . ?
C11 C16 H16 120.5 . . ?
C15 C16 C11 118.96(16) . . ?
C15 C16 H16 120.5 . . ?
O1 C17 C9 107.41(13) . . ?
O1 C17 H17 108.9 . . ?
O1 C17 C18 110.36(13) . . ?
C9 C17 H17 108.9 . . ?
C9 C17 C18 112.36(13) . . ?
C18 C17 H17 108.9 . . ?
N3 C18 C17 109.58(13) . . ?
N3 C18 H18 110.3 . . ?
N3 C18 C20 109.96(13) . . ?
C17 C18 H18 110.3 . . ?
C20 C18 C17 106.30(13) . . ?
C20 C18 H18 110.3 . . ?
O2 C19 N3 124.49(19) . . ?
O2 C19 H19 117.8 . . ?
N3 C19 H19 117.8 . . ?
O3 C20 N4 122.38(16) . . ?
O3 C20 C18 116.78(15) . . ?
N4 C20 C18 120.46(15) . . ?
N4 C21 H21A 109.9 . . ?
N4 C21 H21B 109.9 . . ?
N4 C21 C22 109.13(16) . . ?
H21A C21 H21B 108.3 . . ?
C22 C21 H21A 109.9 . . ?
C22 C21 H21B 109.9 . . ?
N5 C22 C21 109.68(16) . . ?
N5 C22 H22A 109.7 . . ?
N5 C22 H22B 109.7 . . ?
C21 C22 H22A 109.7 . . ?
C21 C22 H22B 109.7 . . ?
H22A C22 H22B 108.2 . . ?
N5 C23 H23A 109.5 . . ?
N5 C23 H23B 109.5 . . ?
N5 C23 C24 110.60(17) . . ?
H23A C23 H23B 108.1 . . ?
C24 C23 H23A 109.5 . . ?
C24 C23 H23B 109.5 . . ?
N4 C24 C23 109.92(16) . . ?
N4 C24 H24A 109.7 . . ?
N4 C24 H24B 109.7 . . ?
C23 C24 H24A 109.7 . . ?
C23 C24 H24B 109.7 . . ?
H24A C24 H24B 108.2 . . ?
N5 C25 H25A 109.5 . . ?
N5 C25 H25B 109.5 . . ?
N5 C25 H25C 109.5 . . ?
H25A C25 H25B 109.5 . . ?
H25A C25 H25C 109.5 . . ?
H25B C25 H25C 109.5 . . ?

loop_
_geom_bond_atom_site_label_1
_geom_bond_atom_site_label_2
_geom_bond_distance
_geom_bond_site_symmetry_2
_geom_bond_publ_flag
O1 H1 0.8400 . ?
O1 C17 1.4298(19) . ?
O2 C19 1.217(2) . ?
O3 C20 1.242(2) . ?
N1 C1 1.454(2) . ?
N1 C2 1.462(3) . ?
N1 C3 1.405(2) . ?
N2 C8 1.433(2) . ?
N2 C9 1.393(2) . ?
N2 C12 1.392(2) . ?
N3 C18 1.453(2) . ?
N3 C19 1.343(2) . ?
N4 C20 1.340(2) . ?
N4 C21 1.473(2) . ?
N4 C24 1.464(2) . ?
N5 C22 1.453(3) . ?
N5 C23 1.458(2) . ?
N5 C25 1.463(3) . ?
C1 H1A 0.9800 . ?
C1 H1B 0.9800 . ?
C1 H1C 0.9800 . ?
C2 H2A 0.9800 . ?
C2 H2B 0.9800 . ?
C2 H2C 0.9800 . ?
C3 C4 1.405(2) . ?
C3 C8 1.415(2) . ?
C4 H4 0.9500 . ?
C4 C5 1.383(3) . ?
C5 H5 0.9500 . ?
C5 C6 1.384(3) . ?
C6 H6 0.9500 . ?
C6 C7 1.386(3) . ?
C7 H7 0.9500 . ?
C7 C8 1.389(2) . ?
C9 C10 1.365(2) . ?
C9 C17 1.500(2) . ?
C10 H10 0.9500 . ?
C10 C11 1.435(2) . ?
C11 C12 1.408(2) . ?
C11 C16 1.404(2) . ?
C12 C13 1.400(2) . ?
C13 H13 0.9500 . ?
C13 C14 1.381(3) . ?
C14 H14 0.9500 . ?
C14 C15 1.406(3) . ?
C15 H15 0.9500 . ?
C15 C16 1.380(3) . ?
C16 H16 0.9500 . ?
C17 H17 1.0000 . ?
C17 C18 1.543(2) . ?
C18 H18 1.0000 . ?
C18 C20 1.533(2) . ?
C19 H19 0.9500 . ?
C21 H21A 0.9900 . ?
C21 H21B 0.9900 . ?
C21 C22 1.516(3) . ?
C22 H22A 0.9900 . ?
C22 H22B 0.9900 . ?
C23 H23A 0.9900 . ?
C23 H23B 0.9900 . ?
C23 C24 1.517(3) . ?
C24 H24A 0.9900 . ?
C24 H24B 0.9900 . ?
C25 H25A 0.9800 . ?
C25 H25B 0.9800 . ?
C25 H25C 0.9800 . ?

loop_
_geom_torsion_atom_site_label_1
_geom_torsion_atom_site_label_2
_geom_torsion_atom_site_label_3
_geom_torsion_atom_site_label_4
_geom_torsion
_geom_torsion_site_symmetry_1
_geom_torsion_site_symmetry_2
_geom_torsion_site_symmetry_3
_geom_torsion_site_symmetry_4
_geom_torsion_publ_flag
O1 C17 C18 N3 -54.71(17) . . . . ?
O1 C17 C18 C20 64.08(17) . . . . ?
N1 C3 C4 C5 -177.98(18) . . . . ?
N1 C3 C8 N2 -4.7(3) . . . . ?
N1 C3 C8 C7 178.11(16) . . . . ?
N2 C9 C10 C11 -0.29(19) . . . . ?
N2 C9 C17 O1 -165.80(14) . . . . ?
N2 C9 C17 C18 72.7(2) . . . . ?
N2 C12 C13 C14 179.76(17) . . . . ?
N3 C18 C20 O3 47.3(2) . . . . ?
N3 C18 C20 N4 -139.67(16) . . . . ?
N4 C21 C22 N5 -59.3(2) . . . . ?
N5 C23 C24 N4 56.1(2) . . . . ?
C1 N1 C3 C4 9.7(3) . . . . ?
C1 N1 C3 C8 -165.22(18) . . . . ?
C2 N1 C3 C4 -127.22(19) . . . . ?
C2 N1 C3 C8 57.8(2) . . . . ?
C3 C4 C5 C6 0.8(3) . . . . ?
C4 C3 C8 N2 -179.88(16) . . . . ?
C4 C3 C8 C7 2.9(3) . . . . ?
C4 C5 C6 C7 1.1(3) . . . . ?
C5 C6 C7 C8 -0.9(3) . . . . ?
C6 C7 C8 N2 -178.51(17) . . . . ?
C6 C7 C8 C3 -1.1(3) . . . . ?
C8 N2 C9 C10 -179.29(16) . . . . ?
C8 N2 C9 C17 2.4(3) . . . . ?
C8 N2 C12 C11 179.57(15) . . . . ?
C8 N2 C12 C13 1.2(3) . . . . ?
C8 C3 C4 C5 -2.7(3) . . . . ?
C9 N2 C8 C3 62.6(2) . . . . ?
C9 N2 C8 C7 -120.13(19) . . . . ?
C9 N2 C12 C11 0.14(18) . . . . ?
C9 N2 C12 C13 -178.26(18) . . . . ?
C9 C10 C11 C12 0.37(18) . . . . ?
C9 C10 C11 C16 -179.20(18) . . . . ?
C9 C17 C18 N3 65.14(17) . . . . ?
C9 C17 C18 C20 -176.08(14) . . . . ?
C10 C9 C17 O1 16.3(2) . . . . ?
C10 C9 C17 C18 -105.29(19) . . . . ?
C10 C11 C12 N2 -0.31(18) . . . . ?
C10 C11 C12 C13 178.23(16) . . . . ?
C10 C11 C16 C15 -179.36(18) . . . . ?
C11 C12 C13 C14 1.6(3) . . . . ?
C12 N2 C8 C3 -116.75(19) . . . . ?
C12 N2 C8 C7 60.6(2) . . . . ?
C12 N2 C9 C10 0.10(19) . . . . ?
C12 N2 C9 C17 -178.20(15) . . . . ?
C12 C11 C16 C15 1.1(2) . . . . ?
C12 C13 C14 C15 0.0(3) . . . . ?
C13 C14 C15 C16 -0.9(3) . . . . ?
C14 C15 C16 C11 0.4(3) . . . . ?
C16 C11 C12 N2 179.34(15) . . . . ?
C16 C11 C12 C13 -2.1(3) . . . . ?
C17 C9 C10 C11 177.85(16) . . . . ?
C17 C18 C20 O3 -71.26(19) . . . . ?
C17 C18 C20 N4 101.80(18) . . . . ?
C18 N3 C19 O2 2.8(3) . . . . ?
C19 N3 C18 C17 176.72(15) . . . . ?
C19 N3 C18 C20 60.2(2) . . . . ?
C20 N4 C21 C22 -112.21(19) . . . . ?
C20 N4 C24 C23 112.8(2) . . . . ?
C21 N4 C20 O3 -4.9(3) . . . . ?
C21 N4 C20 C18 -177.54(16) . . . . ?
C21 N4 C24 C23 -55.5(2) . . . . ?
C22 N5 C23 C24 -59.5(2) . . . . ?
C23 N5 C22 C21 61.2(2) . . . . ?
C24 N4 C20 O3 -172.34(19) . . . . ?
C24 N4 C20 C18 15.0(3) . . . . ?
C24 N4 C21 C22 57.1(2) . . . . ?
C25 N5 C22 C21 -175.57(17) . . . . ?
C25 N5 C23 C24 176.93(17) . . . . ?
